data_7213891
loop_
_publ_author_name
'Li, Huimin'
'Zhou, Jingmin'
'Shi, Wei'
'Zhang, Xuejing'
'Zhang, Zhenjie'
'Zhang, Meng'
'Cheng, Peng'

_publ_section_title
;
 Structural diversity of four new metal--organic frameworks with a curved
 tetracarboxdiimide dicarboxylic acid
;
_journal_issue 5
_journal_name_full CrystEngComm
_journal_page_first 834
_journal_paper_doi 10.1039/c3ce41805g
_journal_volume 16
_journal_year 2014
_chemical_formula_moiety 'C17 H9 N2 O7 Zn, C3 H7 N O'
_chemical_formula_sum 'C20 H16 N3 O8 Zn'
_chemical_formula_weight 491.75
_space_group_crystal_system orthorhombic
_space_group_IT_number 54
_space_group_name_Hall '-P 2a 2ac'
_space_group_name_H-M_alt 'P c c a'
_symmetry_space_group_name_Hall '-P 2a 2ac'
_symmetry_space_group_name_H-M 'P c c a'
_atom_sites_solution_hydrogens geom
_atom_sites_solution_primary direct
_atom_sites_solution_secondary difmap
_audit_creation_method
;
  Olex2 1.1
  (compiled 2011.11.01 svn.r2039, GUI svn.r3906)
;
_cell_angle_alpha 90.00
_cell_angle_beta 90.00
_cell_angle_gamma 90.00
_cell_formula_units_Z 8
_cell_length_a 11.7133(3)
_cell_length_b 18.7995(5)
_cell_length_c 24.1755(6)
_cell_measurement_temperature 293(2)
_cell_volume 5323.5(2)
_computing_molecular_graphics
;
O. V. Dolomanov, L. J. Bourhis, R. J. Gildea, J. A. K. Howard and H. Puschmann,
OLEX2: a complete structure solution, refinement and analysis program.
J. Appl. Cryst. (2009). 42, 339-341.
;
_computing_publication_material
;
O. V. Dolomanov, L. J. Bourhis, R. J. Gildea, J. A. K. Howard and H. Puschmann,
OLEX2: a complete structure solution, refinement and analysis program.
J. Appl. Cryst. (2009). 42, 339-341.
;
_computing_structure_refinement
;
olex2.refine (L.J. Bourhis, O.V. Dolomanov, R.J. Gildea, J.A.K. Howard,
H. Puschmann, in preparation, 2011)
;
_computing_structure_solution 'SHELXS-97 (Sheldrick, 1990)'
_diffrn_ambient_temperature 293(2)
_diffrn_measured_fraction_theta_full 0.998
_diffrn_measured_fraction_theta_max 0.998
_diffrn_radiation_monochromator graphite
_diffrn_radiation_type MoK\a
_diffrn_radiation_wavelength 0.71073
_diffrn_reflns_av_R_equivalents 0.0480
_diffrn_reflns_av_unetI/netI 0.0591
_diffrn_reflns_limit_h_max 13
_diffrn_reflns_limit_h_min -9
_diffrn_reflns_limit_k_max 22
_diffrn_reflns_limit_k_min -20
_diffrn_reflns_limit_l_max 28
_diffrn_reflns_limit_l_min -17
_diffrn_reflns_number 15269
_diffrn_reflns_theta_full 25.01
_diffrn_reflns_theta_max 25.01
_diffrn_reflns_theta_min 2.90
_diffrn_source 'fine-focus sealed tube'
_exptl_absorpt_coefficient_mu 0.965
_exptl_crystal_density_diffrn 1.227
_exptl_crystal_density_method 'not measured'
_exptl_crystal_F_000 2008
_platon_squeeze_details
;
;
_refine_diff_density_max 1.033
_refine_diff_density_min -0.688
_refine_diff_density_rms 0.105
_refine_ls_extinction_method none
_refine_ls_goodness_of_fit_ref 1.053
_refine_ls_hydrogen_treatment mixed
_refine_ls_matrix_type full
_refine_ls_number_parameters 292
_refine_ls_number_reflns 4689
_refine_ls_number_restraints 36
_refine_ls_restrained_S_all 1.062
_refine_ls_R_factor_all 0.0812
_refine_ls_R_factor_gt 0.0629
_refine_ls_shift/su_max 0.000
_refine_ls_shift/su_mean 0.000
_refine_ls_structure_factor_coef Fsqd
_refine_ls_weighting_details 'calc w=1/[\s^2^(Fo^2^)+(0.0881P)^2^+13.4335P] where P=(Fo^2^+2Fc^2^)/3'
_refine_ls_weighting_scheme calc
_refine_ls_wR_factor_gt 0.1713
_refine_ls_wR_factor_ref 0.1834
_reflns_number_gt 3533
_reflns_number_total 4689
_reflns_threshold_expression >2sigma(I)
_cod_data_source_file c3ce41805g.txt
_cod_data_source_block 3
_cod_database_code 7213891

loop_
_space_group_symop_id
_space_group_symop_operation_xyz
1 'x, y, z'
2 '-x+1/2, -y, z'
3 'x+1/2, -y, -z+1/2'
4 '-x, y, -z+1/2'
5 '-x, -y, -z'
6 'x-1/2, y, -z'
7 '-x-1/2, y, z-1/2'
8 'x, -y, z-1/2'

loop_
_atom_site_label
_atom_site_type_symbol
_atom_site_fract_x
_atom_site_fract_y
_atom_site_fract_z
_atom_site_U_iso_or_equiv
_atom_site_adp_type
_atom_site_occupancy
_atom_site_symmetry_multiplicity
_atom_site_calc_flag
_atom_site_refinement_flags
C5 C -0.0870(8) 0.1443(5) -0.4434(4) 0.086(3) Uani 1 1 d U
C7 C 0.0974(12) 0.1195(7) -0.4944(6) 0.137(5) Uani 1 1 d U
C8 C -0.0387(4) -0.0986(2) -0.16569(19) 0.0216(11) Uani 1 1 d .
C9 C 0.1383(4) -0.4632(2) -0.02012(19) 0.0162(9) Uani 1 1 d .
H9 H 0.1037 -0.4705 0.0163 0.019 Uiso 1 1 calc R
C10 C 0.1795(4) 0.0939(3) -0.2376(2) 0.0226(11) Uani 1 1 d .
H10 H 0.2519 0.1133 -0.2424 0.027 Uiso 1 1 calc R
C12 C 0.0818(4) -0.2867(2) -0.08623(19) 0.0188(10) Uani 1 1 d .
C13 C 0.0669(4) -0.4126(2) -0.05406(18) 0.0180(10) Uani 1 1 d .
C15 C 0.1535(4) -0.2495(3) -0.1213(2) 0.0275(12) Uani 1 1 d .
H15 H 0.2273 -0.2657 -0.1279 0.033 Uiso 1 1 calc R
C16 C 0.2022(4) -0.5195(2) -0.10688(19) 0.0200(10) Uani 1 1 d .
H16 H 0.1675 -0.5354 -0.1392 0.024 Uiso 1 1 calc R
C17 C 0.2540(4) -0.4255(2) -0.01435(19) 0.0171(10) Uani 1 1 d .
H17 H 0.2777 -0.4251 0.0245 0.021 Uiso 1 1 calc R
C18 C 0.1550(4) -0.5356(2) -0.05000(18) 0.0174(10) Uani 1 1 d .
H18 H 0.0835 -0.5626 -0.0520 0.021 Uiso 1 1 calc R
C19 C -0.0269(4) -0.2634(2) -0.07511(19) 0.0213(10) Uani 1 1 d .
H19 H -0.0731 -0.2878 -0.0502 0.026 Uiso 1 1 calc R
C20 C 0.0034(4) -0.1645(3) -0.1367(2) 0.0221(11) Uani 1 1 d .
C22 C 0.2327(4) -0.3509(2) -0.03371(19) 0.0198(10) Uani 1 1 d .
C23 C 0.1146(4) -0.1882(3) -0.1462(2) 0.0310(13) Uani 1 1 d .
H23 H 0.1626 -0.1626 -0.1695 0.037 Uiso 1 1 calc R
C24 C 0.0649(5) 0.0768(3) -0.3991(2) 0.0367(14) Uani 1 1 d .
C25 C -0.0667(4) -0.2026(2) -0.1018(2) 0.0229(11) Uani 1 1 d .
H25 H -0.1413 -0.1875 -0.0959 0.028 Uiso 1 1 calc R
N7 N 0.1259(3) -0.3488(2) -0.05935(15) 0.0174(8) Uani 1 1 d .
N26 N 0.0257(5) 0.1120(3) -0.4426(2) 0.0576(15) Uani 1 1 d U
O1 O 0.1461(2) 0.04659(15) -0.27262(12) 0.0157(7) Uani 1 1 d .
O2 O -0.0273(3) -0.42377(17) -0.07356(14) 0.0230(8) Uani 1 1 d .
O3 O -0.1444(3) -0.08815(19) -0.16500(16) 0.0324(9) Uani 1 1 d .
O4 O 0.1229(3) 0.1147(2) -0.19894(14) 0.0340(9) Uani 1 1 d .
O5 O 0.0353(3) -0.06079(18) -0.18903(15) 0.0287(8) Uani 1 1 d .
O6 O 0.2959(3) -0.30018(17) -0.02958(15) 0.0287(8) Uani 1 1 d .
O10 O 0.1589(3) 0.0483(3) -0.39744(16) 0.0536(13) Uani 1 1 d .
Zn1 Zn 0.0000 0.00473(4) -0.2500 0.0137(2) Uani 1 2 d S
Zn2 Zn 0.2500 0.0000 -0.33561(3) 0.0194(2) Uani 1 2 d S
C1 C 0.6367(8) -0.2380(5) -0.1866(4) 0.088(3) Uani 1 1 d U
H1A H 0.6925 -0.2087 -0.1685 0.132 Uiso 1 1 calc R
H1B H 0.5785 -0.2084 -0.2025 0.132 Uiso 1 1 calc R
H1C H 0.6729 -0.2652 -0.2153 0.132 Uiso 1 1 calc R
C3 C 0.6342(7) -0.3092(4) -0.1005(3) 0.064(2) Uani 1 1 d U
H3 H 0.7077 -0.2928 -0.0934 0.076 Uiso 1 1 calc R
C6 C 0.4744(8) -0.3066(5) -0.1605(4) 0.093(3) Uani 1 1 d U
H6A H 0.4311 -0.2657 -0.1715 0.139 Uiso 1 1 calc R
H6B H 0.4389 -0.3283 -0.1289 0.139 Uiso 1 1 calc R
H6C H 0.4771 -0.3401 -0.1904 0.139 Uiso 1 1 calc R
N2 N 0.5856(5) -0.2857(3) -0.1467(2) 0.0495(14) Uani 1 1 d .
O7 O 0.5947(4) -0.3494(2) -0.06645(17) 0.0504(12) Uani 1 1 d .

loop_
_atom_site_aniso_label
_atom_site_aniso_U_11
_atom_site_aniso_U_22
_atom_site_aniso_U_33
_atom_site_aniso_U_23
_atom_site_aniso_U_13
_atom_site_aniso_U_12
C5 0.083(3) 0.090(3) 0.084(3) 0.0032(19) 0.0014(19) 0.0112(19)
C7 0.136(5) 0.140(5) 0.134(5) 0.005(2) 0.002(2) 0.004(2)
C8 0.024(3) 0.016(2) 0.025(3) 0.004(2) -0.013(2) -0.003(2)
C9 0.016(2) 0.013(2) 0.019(2) 0.0014(19) 0.0001(18) 0.0015(18)
C10 0.017(3) 0.023(3) 0.028(3) -0.003(2) -0.001(2) -0.008(2)
C12 0.020(2) 0.013(2) 0.024(2) 0.0034(19) -0.0052(19) 0.0013(19)
C13 0.020(3) 0.016(2) 0.018(2) 0.0024(19) 0.003(2) -0.0014(19)
C15 0.017(3) 0.029(3) 0.037(3) 0.008(2) 0.007(2) 0.003(2)
C16 0.023(3) 0.018(2) 0.018(2) -0.002(2) -0.001(2) -0.0001(18)
C17 0.019(3) 0.016(2) 0.017(2) 0.0022(19) -0.0062(18) 0.0016(18)
C18 0.015(2) 0.018(2) 0.018(2) -0.0030(19) 0.0018(18) -0.0050(19)
C19 0.022(3) 0.018(2) 0.023(2) 0.004(2) 0.002(2) -0.0038(19)
C20 0.016(2) 0.026(3) 0.024(3) 0.009(2) -0.004(2) -0.0004(19)
C22 0.019(3) 0.016(2) 0.025(2) -0.001(2) -0.0013(19) 0.0037(19)
C23 0.024(3) 0.032(3) 0.038(3) 0.017(2) 0.006(2) 0.002(2)
C24 0.047(4) 0.040(3) 0.024(3) 0.007(2) -0.003(3) 0.019(3)
C25 0.017(2) 0.019(3) 0.033(3) 0.002(2) 0.000(2) -0.0023(19)
N7 0.018(2) 0.0123(19) 0.0213(19) 0.0031(16) -0.0013(16) -0.0030(15)
N26 0.0575(17) 0.0592(17) 0.0562(17) 0.0020(10) 0.0002(10) 0.0043(10)
O1 0.0107(15) 0.0136(16) 0.0228(16) -0.0027(13) 0.0008(12) -0.0020(12)
O2 0.0188(18) 0.0189(17) 0.0313(19) 0.0042(15) -0.0047(15) -0.0029(13)
O3 0.0165(19) 0.027(2) 0.053(2) 0.0187(18) -0.0124(16) -0.0027(15)
O4 0.030(2) 0.042(2) 0.030(2) -0.0188(18) 0.0105(17) -0.0093(17)
O5 0.0198(18) 0.0235(19) 0.043(2) 0.0203(17) -0.0036(16) -0.0034(14)
O6 0.0274(19) 0.0182(18) 0.041(2) 0.0041(16) -0.0096(16) -0.0061(15)
O10 0.036(2) 0.092(4) 0.033(2) 0.019(2) 0.0025(18) 0.032(2)
Zn1 0.0110(4) 0.0104(4) 0.0197(4) 0.000 0.0014(3) 0.000
Zn2 0.0130(4) 0.0266(5) 0.0186(4) 0.000 0.000 0.0039(3)
C1 0.090(3) 0.088(3) 0.087(3) 0.005(2) -0.0023(19) -0.0053(19)
C3 0.063(2) 0.064(2) 0.063(2) 0.0017(10) -0.0017(10) -0.0018(10)
C6 0.092(3) 0.095(3) 0.092(3) 0.005(2) -0.0023(19) -0.002(2)
N2 0.055(3) 0.048(3) 0.046(3) 0.024(3) -0.012(3) -0.019(3)
O7 0.048(3) 0.058(3) 0.046(2) 0.031(2) -0.006(2) -0.006(2)

loop_
_atom_type_symbol
_atom_type_description
_atom_type_scat_dispersion_real
_atom_type_scat_dispersion_imag
_atom_type_scat_source
C C 0.0033 0.0016 'International Tables Vol C Tables 4.2.6.8 and 6.1.1.4'
H H 0.0000 0.0000 'International Tables Vol C Tables 4.2.6.8 and 6.1.1.4'
N N 0.0061 0.0033 'International Tables Vol C Tables 4.2.6.8 and 6.1.1.4'
O O 0.0106 0.0060 'International Tables Vol C Tables 4.2.6.8 and 6.1.1.4'
Zn Zn 0.2839 1.4301 'International Tables Vol C Tables 4.2.6.8 and 6.1.1.4'

loop_
_geom_angle_atom_site_label_1
_geom_angle_atom_site_label_2
_geom_angle_atom_site_label_3
_geom_angle
_geom_angle_site_symmetry_1
_geom_angle_site_symmetry_3
O3 C8 C20 116.5(4) . .
O3 C8 O5 126.8(4) . .
O5 C8 C20 116.7(4) . .
C13 C9 H9 110.4 . .
C13 C9 C17 104.3(4) . .
C13 C9 C18 111.7(4) . .
C17 C9 H9 110.4 . .
C17 C9 C18 109.6(4) . .
C18 C9 H9 110.4 . .
O1 C10 H10 117.9 . .
O4 C10 H10 117.9 . .
O4 C10 O1 124.3(4) . .
C15 C12 N7 118.1(4) . .
C19 C12 C15 121.4(4) . .
C19 C12 N7 120.4(4) . .
N7 C13 C9 108.6(4) . .
O2 C13 C9 127.1(4) . .
O2 C13 N7 124.3(4) . .
C12 C15 H15 120.3 . .
C23 C15 C12 119.4(5) . .
C23 C15 H15 120.3 . .
C16 C16 H16 122.7 2_545 .
C16 C16 C18 114.5(2) 2_545 .
C18 C16 H16 122.7 . .
C9 C17 H17 109.9 . .
C9 C17 C18 109.7(4) . 2_545
C18 C17 H17 109.9 2_545 .
C22 C17 C9 104.9(3) . .
C22 C17 H17 109.9 . .
C22 C17 C18 112.4(4) . 2_545
C9 C18 C17 104.0(3) . 2_545
C9 C18 H18 111.7 . .
C16 C18 C9 107.1(4) . .
C16 C18 C17 110.3(4) . 2_545
C16 C18 H18 111.7 . .
C17 C18 H18 111.7 2_545 .
C12 C19 H19 120.6 . .
C12 C19 C25 118.9(4) . .
C25 C19 H19 120.6 . .
C23 C20 C8 119.5(4) . .
C25 C20 C8 121.1(4) . .
C25 C20 C23 119.4(4) . .
N7 C22 C17 108.3(4) . .
O6 C22 C17 127.5(4) . .
O6 C22 N7 124.2(4) . .
C15 C23 C20 120.3(5) . .
C15 C23 H23 119.9 . .
C20 C23 H23 119.9 . .
O10 C24 N26 123.8(5) . .
C19 C25 H25 119.7 . .
C20 C25 C19 120.7(4) . .
C20 C25 H25 119.7 . .
C13 N7 C12 124.4(4) . .
C13 N7 C22 112.4(4) . .
C22 N7 C12 123.2(4) . .
C5 N26 C7 117.0(8) . .
C24 N26 C5 122.3(6) . .
C24 N26 C7 120.7(7) . .
C10 O1 Zn1 111.1(3) . .
C10 O1 Zn2 125.2(3) . .
Zn1 O1 Zn2 122.09(14) . .
C8 O3 Zn2 135.7(3) . 3_454
C8 O5 Zn1 123.1(3) . .
C24 O10 Zn2 133.4(4) . .
O1 Zn1 O1 132.68(17) . 4_554
O1 Zn1 O5 106.08(13) . .
O1 Zn1 O5 103.07(13) 4_554 .
O1 Zn1 O5 103.07(13) . 4_554
O1 Zn1 O5 106.08(13) 4_554 4_554
O5 Zn1 O5 102.4(2) 4_554 .
O1 Zn2 O1 89.13(16) 2 .
O3 Zn2 O1 89.00(12) 3_554 2
O3 Zn2 O1 90.42(12) 4_554 2
O3 Zn2 O1 90.42(12) 3_554 .
O3 Zn2 O1 89.00(12) 4_554 .
O3 Zn2 O3 179.2(2) 4_554 3_554
O10 Zn2 O1 92.38(14) . .
O10 Zn2 O1 176.47(15) 2 .
O10 Zn2 O1 176.47(15) . 2
O10 Zn2 O1 92.38(14) 2 2
O10 Zn2 O3 87.81(17) 2 4_554
O10 Zn2 O3 92.79(18) . 4_554
O10 Zn2 O3 87.81(17) . 3_554
O10 Zn2 O3 92.79(18) 2 3_554
O10 Zn2 O10 86.3(2) . 2
H1A C1 H1B 109.5 . .
H1A C1 H1C 109.5 . .
H1B C1 H1C 109.5 . .
N2 C1 H1A 109.5 . .
N2 C1 H1B 109.5 . .
N2 C1 H1C 109.5 . .
N2 C3 H3 116.0 . .
O7 C3 H3 116.0 . .
O7 C3 N2 128.0(7) . .
H6A C6 H6B 109.5 . .
H6A C6 H6C 109.5 . .
H6B C6 H6C 109.5 . .
N2 C6 H6A 109.5 . .
N2 C6 H6B 109.5 . .
N2 C6 H6C 109.5 . .
C3 N2 C1 126.1(6) . .
C3 N2 C6 120.3(6) . .
C6 N2 C1 113.6(6) . .

loop_
_geom_bond_atom_site_label_1
_geom_bond_atom_site_label_2
_geom_bond_distance
_geom_bond_site_symmetry_2
C5 N26 1.453(10) .
C7 N26 1.514(14) .
C8 C20 1.506(6) .
C8 O3 1.254(6) .
C8 O5 1.255(6) .
C9 H9 0.9800 .
C9 C13 1.510(6) .
C9 C17 1.536(6) .
C9 C18 1.553(6) .
C10 H10 0.9300 .
C10 O1 1.288(5) .
C10 O4 1.212(6) .
C12 C15 1.383(7) .
C12 C19 1.372(6) .
C12 N7 1.432(6) .
C13 N7 1.389(6) .
C13 O2 1.218(5) .
C15 H15 0.9300 .
C15 C23 1.378(7) .
C16 C16 1.339(9) 2_545
C16 H16 0.9300 .
C16 C18 1.513(6) .
C17 H17 0.9800 .
C17 C18 1.554(6) 2_545
C17 C22 1.499(6) .
C18 C17 1.554(6) 2_545
C18 H18 0.9800 .
C19 H19 0.9300 .
C19 C25 1.393(6) .
C20 C23 1.396(7) .
C20 C25 1.379(6) .
C22 N7 1.396(6) .
C22 O6 1.212(6) .
C23 H23 0.9300 .
C24 N26 1.324(7) .
C24 O10 1.226(6) .
C25 H25 0.9300 .
O1 Zn1 1.961(3) .
O1 Zn2 2.137(3) .
O3 Zn2 2.068(3) 3_454
O5 Zn1 1.965(3) .
O10 Zn2 2.049(4) .
Zn1 O1 1.961(3) 4_554
Zn1 O5 1.965(3) 4_554
Zn2 O1 2.137(3) 2
Zn2 O3 2.068(3) 4_554
Zn2 O3 2.068(3) 3_554
Zn2 O10 2.049(4) 2
C1 H1A 0.9600 .
C1 H1B 0.9600 .
C1 H1C 0.9600 .
C1 N2 1.447(10) .
C3 H3 0.9300 .
C3 N2 1.331(9) .
C3 O7 1.208(8) .
C6 H6A 0.9600 .
C6 H6B 0.9600 .
C6 H6C 0.9600 .
C6 N2 1.400(10) .

loop_
_platon_squeeze_void_nr
_platon_squeeze_void_average_x
_platon_squeeze_void_average_y
_platon_squeeze_void_average_z
_platon_squeeze_void_volume
_platon_squeeze_void_count_electrons
_platon_squeeze_void_content
1 -0.021 0.500 0.250 525 70 ' '
2 -0.018 0.500 0.750 525 70 ' '
3 0.250 0.000 0.408 45 3 ' '
4 0.250 0.000 0.908 45 3 ' '
5 0.750 0.000 0.092 45 3 ' '
6 0.750 0.000 0.592 45 3 ' '
